data_4110064
loop_
_publ_author_name
'Masakazu Hirotsu'
'Philip P. Fontaine'
'Peter Y. Zavalij'
'Lawrence R. Sita'

_publ_section_title
;
 Extreme N\\tbN Bond Elongation and Facile N-Atom Functionalization
 Reactions within Two Structurally Versatile New Families of Group 4
 Bimetallic "Side-on-Bridged" Dinitrogen Complexes for Zirconium and
 Hafnium
;
_journal_name_full 'Journal of the American Chemical Society'
_journal_page_first 12690
_journal_page_last 12692
_journal_paper_doi 10.1021/ja0752989
_journal_volume 129
_journal_year 2007
_chemical_formula_moiety 'C36 H65 Br Hf2 N6'
_chemical_formula_sum 'C36 H65 Br Hf2 N6'
_chemical_formula_weight 1018.83
_chemical_name_common cmpd_9a
_chemical_name_systematic ?
_space_group_IT_number 2
_symmetry_cell_setting triclinic
_symmetry_space_group_name_Hall '-P 1'
_symmetry_space_group_name_H-M 'P -1'
_atom_sites_solution_hydrogens geom
_atom_sites_solution_primary direct
_atom_sites_solution_secondary difmap
_audit_creation_method 'SHELXL-97 & ZCIF'
_cell_angle_alpha 108.9980(10)
_cell_angle_beta 92.1590(10)
_cell_angle_gamma 90.8710(10)
_cell_formula_units_Z 2
_cell_length_a 10.1039(6)
_cell_length_b 12.1053(7)
_cell_length_c 16.7525(10)
_cell_measurement_reflns_used 6197
_cell_measurement_temperature 220(2)
_cell_measurement_theta_max 29.2
_cell_measurement_theta_min 2.3
_cell_volume 1935.2(2)
_computing_cell_refinement 'SAINT (Bruker, 1999)'
_computing_data_collection 'SMART (Bruker, 1999)'
_computing_data_reduction SAINT
_computing_molecular_graphics 'XSHEL (Bruker, 1999)'
_computing_publication_material SHELXL-97
_computing_structure_refinement 'SHELXL-97 (Sheldrick, 1997)'
_computing_structure_solution 'SHELXS-97 (Sheldrick, 1990)'
_diffrn_ambient_temperature 220(2)
_diffrn_detector 'CCD area detector'
_diffrn_detector_area_resol_mean 8.33
_diffrn_detector_type 'Bruker Smart1000'
_diffrn_measured_fraction_theta_full 0.994
_diffrn_measured_fraction_theta_max 0.994
_diffrn_measurement_details 306,306,306,606,606,606
_diffrn_measurement_device_type 'three-circle diffractometer'
_diffrn_measurement_method '\w and \f scans'
_diffrn_measurement_specimen_support 'cactus needle'
_diffrn_orient_matrix_type standard
_diffrn_orient_matrix_UB_11 0.0981774
_diffrn_orient_matrix_UB_12 -0.0074846
_diffrn_orient_matrix_UB_13 0.0047354
_diffrn_orient_matrix_UB_21 0.0018997
_diffrn_orient_matrix_UB_22 0.0562753
_diffrn_orient_matrix_UB_23 0.0589551
_diffrn_orient_matrix_UB_31 -0.0132353
_diffrn_orient_matrix_UB_32 -0.0664579
_diffrn_orient_matrix_UB_33 0.0222618
_diffrn_radiation_monochromator graphite
_diffrn_radiation_source 'fine-focus sealed tube'
_diffrn_radiation_type MoK\a
_diffrn_radiation_wavelength 0.71073
_diffrn_reflns_av_R_equivalents 0.0346
_diffrn_reflns_av_sigmaI/netI 0.0278
_diffrn_reflns_limit_h_max 13
_diffrn_reflns_limit_h_min -13
_diffrn_reflns_limit_k_max 15
_diffrn_reflns_limit_k_min -15
_diffrn_reflns_limit_l_max 21
_diffrn_reflns_limit_l_min -21
_diffrn_reflns_number 36966
_diffrn_reflns_theta_full 27.50
_diffrn_reflns_theta_max 27.50
_diffrn_reflns_theta_min 2.51
_diffrn_source_current 30
_diffrn_source_voltage 50
_diffrn_standards_decay_% 0
_exptl_absorpt_coefficient_mu 6.425
_exptl_absorpt_correction_T_max 0.659
_exptl_absorpt_correction_T_min 0.333
_exptl_absorpt_correction_type multi-scan
_exptl_absorpt_process_details 'SADABS (Sheldrick, 1996)'
_exptl_crystal_colour colorless
_exptl_crystal_density_diffrn 1.748
_exptl_crystal_density_method not-measure
_exptl_crystal_description prism
_exptl_crystal_F_000 1004
_exptl_crystal_id cmpd_9a
_exptl_crystal_size_max 0.21
_exptl_crystal_size_mid 0.14
_exptl_crystal_size_min 0.065
_refine_diff_density_max 1.664
_refine_diff_density_min -1.622
_refine_diff_density_rms 0.124
_refine_ls_extinction_method none
_refine_ls_goodness_of_fit_ref 1.000
_refine_ls_hydrogen_treatment constr
_refine_ls_matrix_type full
_refine_ls_number_parameters 433
_refine_ls_number_reflns 8835
_refine_ls_number_restraints 2
_refine_ls_restrained_S_all 1.000
_refine_ls_R_factor_all 0.0346
_refine_ls_R_factor_gt 0.0262
_refine_ls_shift/su_max 0.001
_refine_ls_shift/su_mean 0.000
_refine_ls_structure_factor_coef Fsqd
_refine_ls_weighting_details 'w=1/[\s^2^(Fo^2^)+(0.01P)^2^+8.615P], P=(max(Fo^2^,0)+2Fc^2^)/3'
_refine_ls_weighting_scheme calc
_refine_ls_wR_factor_gt 0.0566
_refine_ls_wR_factor_ref 0.0595
_reflns_number_gt 7558
_reflns_number_total 8835
_reflns_threshold_expression >2sigma(I)
_cod_data_source_file ja0752989si20070716_045246.cif
_cod_data_source_block cmpd_9a
_cod_database_code 4110064

loop_
_symmetry_equiv_pos_as_xyz
'x, y, z'
'-x, -y, -z'

loop_
_atom_site_label
_atom_site_type_symbol
_atom_site_fract_x
_atom_site_fract_y
_atom_site_fract_z
_atom_site_U_iso_or_equiv
_atom_site_adp_type
_atom_site_occupancy
_atom_site_symmetry_multiplicity
_atom_site_calc_flag
_atom_site_refinement_flags
Hf1 Hf 0.270925(16) 0.371383(13) 0.195925(10) 0.02389(5) Uani 1 1 d .
Hf2 Hf 0.192190(16) 0.217274(13) 0.327196(10) 0.02318(5) Uani 1 1 d .
Br1 Br 0.42659(4) 0.35014(4) 0.32768(3) 0.03589(10) Uani 1 1 d .
N1 N 0.1247(3) 0.2832(3) 0.2349(2) 0.0261(7) Uani 1 1 d .
N2 N 0.2297(3) 0.1940(3) 0.1960(2) 0.0264(7) Uani 1 1 d .
C1 C 0.1822(5) 0.0943(3) 0.1221(3) 0.0335(9) Uani 1 1 d .
H1A H 0.1593 0.1224 0.0748 0.040 Uiso 1 1 calc R
H1B H 0.1020 0.0592 0.1360 0.040 Uiso 1 1 calc R
C2 C 0.2859(6) 0.0034(5) 0.0961(4) 0.0589(15) Uani 1 1 d .
H2A H 0.3658 0.0383 0.0831 0.088 Uiso 1 1 calc R
H2B H 0.2533 -0.0598 0.0466 0.088 Uiso 1 1 calc R
H2C H 0.3057 -0.0271 0.1420 0.088 Uiso 1 1 calc R
N11 N 0.2307(3) 0.3016(3) 0.0570(2) 0.0283(7) Uani 1 1 d .
N12 N 0.4387(3) 0.3066(3) 0.1061(2) 0.0290(7) Uani 1 1 d .
C10 C 0.3549(4) 0.2693(3) 0.0392(3) 0.0311(9) Uani 1 1 d .
C11 C 0.3943(5) 0.1947(4) -0.0476(3) 0.0418(11) Uani 1 1 d .
H11A H 0.4769 0.1571 -0.0426 0.063 Uiso 1 1 calc R
H11B H 0.4058 0.2435 -0.0828 0.063 Uiso 1 1 calc R
H11C H 0.3256 0.1355 -0.0730 0.063 Uiso 1 1 calc R
C12 C 0.1234(5) 0.2728(4) -0.0083(3) 0.0399(11) Uani 1 1 d .
H12 H 0.1338 0.1913 -0.0455 0.048 Uiso 1 1 calc R
C13 C -0.0112(5) 0.2803(5) 0.0320(4) 0.0496(13) Uani 1 1 d .
H13A H -0.0106 0.2347 0.0702 0.074 Uiso 1 1 calc R
H13B H -0.0803 0.2497 -0.0119 0.074 Uiso 1 1 calc R
H13C H -0.0281 0.3612 0.0633 0.074 Uiso 1 1 calc R
C14 C 0.1262(6) 0.3525(5) -0.0626(3) 0.0527(14) Uani 1 1 d .
H14A H 0.1124 0.4325 -0.0275 0.079 Uiso 1 1 calc R
H14B H 0.0565 0.3278 -0.1066 0.079 Uiso 1 1 calc R
H14C H 0.2115 0.3479 -0.0880 0.079 Uiso 1 1 calc R
C15 C 0.5802(4) 0.2810(4) 0.1007(3) 0.0382(10) Uani 1 1 d .
H15 H 0.6047 0.2658 0.0415 0.046 Uiso 1 1 calc R
C16 C 0.6616(5) 0.3854(6) 0.1563(4) 0.0638(17) Uani 1 1 d .
H16A H 0.6415 0.4533 0.1399 0.096 Uiso 1 1 calc R
H16B H 0.7551 0.3694 0.1499 0.096 Uiso 1 1 calc R
H16C H 0.6404 0.4006 0.2148 0.096 Uiso 1 1 calc R
C17 C 0.6117(6) 0.1742(5) 0.1251(4) 0.0605(16) Uani 1 1 d .
H17A H 0.7063 0.1618 0.1226 0.091 Uiso 1 1 calc R
H17B H 0.5647 0.1064 0.0863 0.091 Uiso 1 1 calc R
H17C H 0.5845 0.1859 0.1821 0.091 Uiso 1 1 calc R
N21 N 0.3174(4) 0.0651(3) 0.3328(2) 0.0332(8) Uani 1 1 d .
N22 N 0.1053(3) 0.0355(3) 0.2847(2) 0.0300(7) Uani 1 1 d .
C20 C 0.2201(5) -0.0127(4) 0.2950(3) 0.0354(10) Uani 1 1 d .
C21 C 0.2387(6) -0.1434(4) 0.2646(4) 0.0618(17) Uani 1 1 d .
H21A H 0.3266 -0.1599 0.2432 0.093 Uiso 1 1 calc R
H21B H 0.1729 -0.1808 0.2198 0.093 Uiso 1 1 calc R
H21C H 0.2284 -0.1734 0.3111 0.093 Uiso 1 1 calc R
C22 C 0.4491(5) 0.0258(4) 0.3507(3) 0.0425(11) Uani 1 1 d .
H22 H 0.4370 -0.0465 0.3653 0.051 Uiso 1 1 calc R
C23 C 0.5187(6) 0.1167(6) 0.4251(4) 0.0647(17) Uani 1 1 d .
H23A H 0.5392 0.1858 0.4100 0.097 Uiso 1 1 calc R
H23B H 0.6000 0.0855 0.4404 0.097 Uiso 1 1 calc R
H23C H 0.4615 0.1373 0.4726 0.097 Uiso 1 1 calc R
C24 C 0.5343(6) -0.0012(7) 0.2754(4) 0.0725(19) Uani 1 1 d .
H24A H 0.5461 0.0683 0.2593 0.109 Uiso 1 1 calc R
H24B H 0.4918 -0.0629 0.2286 0.109 Uiso 1 1 calc R
H24C H 0.6201 -0.0264 0.2896 0.109 Uiso 1 1 calc R
C25 C -0.0076(5) -0.0341(4) 0.2342(3) 0.0385(10) Uani 1 1 d .
H25 H 0.0248 -0.0812 0.1787 0.046 Uiso 1 1 calc R
C26 C -0.1121(5) 0.0465(4) 0.2186(4) 0.0462(12) Uani 1 1 d .
H26A H -0.1515 0.0884 0.2715 0.069 Uiso 1 1 calc R
H26B H -0.1802 0.0006 0.1787 0.069 Uiso 1 1 calc R
H26C H -0.0712 0.1019 0.1956 0.069 Uiso 1 1 calc R
C27 C -0.0738(6) -0.1183(5) 0.2731(4) 0.0556(14) Uani 1 1 d .
H27A H -0.1425 -0.1648 0.2339 0.083 Uiso 1 1 calc R
H27B H -0.1129 -0.0738 0.3255 0.083 Uiso 1 1 calc R
H27C H -0.0080 -0.1694 0.2844 0.083 Uiso 1 1 calc R
C30 C 0.1643(5) 0.5414(3) 0.1689(3) 0.0347(10) Uani 1 1 d D
H30 H 0.105(3) 0.523(4) 0.1211(18) 0.031(12) Uiso 1 1 d D
C31 C 0.1344(4) 0.5564(3) 0.2533(3) 0.0338(10) Uani 1 1 d .
C32 C 0.2564(5) 0.5861(3) 0.3017(3) 0.0326(9) Uani 1 1 d .
C33 C 0.3581(4) 0.5901(3) 0.2458(3) 0.0331(9) Uani 1 1 d .
C34 C 0.3010(5) 0.5636(3) 0.1639(3) 0.0341(10) Uani 1 1 d .
C35 C -0.0004(5) 0.5513(4) 0.2849(4) 0.0464(12) Uani 1 1 d .
H35A H -0.0334 0.4708 0.2662 0.070 Uiso 1 1 calc R
H35B H -0.0594 0.5979 0.2628 0.070 Uiso 1 1 calc R
H35C H 0.0036 0.5817 0.3461 0.070 Uiso 1 1 calc R
C36 C 0.2758(5) 0.6315(4) 0.3959(3) 0.0430(11) Uani 1 1 d .
H36A H 0.3113 0.7111 0.4133 0.065 Uiso 1 1 calc R
H36B H 0.3373 0.5827 0.4140 0.065 Uiso 1 1 calc R
H36C H 0.1915 0.6300 0.4214 0.065 Uiso 1 1 calc R
C37 C 0.4968(5) 0.6353(4) 0.2753(3) 0.0454(12) Uani 1 1 d .
H37A H 0.5462 0.6379 0.2274 0.068 Uiso 1 1 calc R
H37B H 0.5397 0.5839 0.3016 0.068 Uiso 1 1 calc R
H37C H 0.4940 0.7133 0.3161 0.068 Uiso 1 1 calc R
C38 C 0.3674(6) 0.5661(5) 0.0852(3) 0.0512(14) Uani 1 1 d .
H38A H 0.3493 0.4926 0.0402 0.077 Uiso 1 1 calc R
H38B H 0.4623 0.5777 0.0968 0.077 Uiso 1 1 calc R
H38C H 0.3332 0.6298 0.0679 0.077 Uiso 1 1 calc R
C40 C 0.1158(4) 0.3928(3) 0.4364(3) 0.0308(9) Uani 1 1 d D
H40 H 0.118(5) 0.465(2) 0.425(3) 0.043(14) Uiso 1 1 d D
C41 C 0.0031(4) 0.3147(4) 0.4166(3) 0.0319(9) Uani 1 1 d .
C42 C 0.0326(5) 0.2241(4) 0.4490(3) 0.0342(9) Uani 1 1 d .
C43 C 0.1615(5) 0.2447(4) 0.4882(3) 0.0338(9) Uani 1 1 d .
C44 C 0.2121(4) 0.3502(4) 0.4816(3) 0.0316(9) Uani 1 1 d .
C45 C -0.1266(4) 0.3339(4) 0.3767(3) 0.0416(11) Uani 1 1 d .
H45A H -0.1202 0.3096 0.3158 0.062 Uiso 1 1 calc R
H45B H -0.1468 0.4162 0.3978 0.062 Uiso 1 1 calc R
H45C H -0.1964 0.2884 0.3907 0.062 Uiso 1 1 calc R
C46 C -0.0600(5) 0.1302(4) 0.4561(3) 0.0467(12) Uani 1 1 d .
H46A H -0.0874 0.1500 0.5139 0.070 Uiso 1 1 calc R
H46B H -0.0154 0.0563 0.4406 0.070 Uiso 1 1 calc R
H46C H -0.1374 0.1236 0.4186 0.070 Uiso 1 1 calc R
C47 C 0.2212(6) 0.1749(5) 0.5395(3) 0.0511(13) Uani 1 1 d .
H47A H 0.2269 0.0939 0.5041 0.077 Uiso 1 1 calc R
H47B H 0.1660 0.1795 0.5865 0.077 Uiso 1 1 calc R
H47C H 0.3093 0.2063 0.5608 0.077 Uiso 1 1 calc R
C48 C 0.3365(5) 0.4145(4) 0.5268(3) 0.0397(10) Uani 1 1 d .
H48A H 0.4093 0.3610 0.5168 0.060 Uiso 1 1 calc R
H48B H 0.3230 0.4455 0.5870 0.060 Uiso 1 1 calc R
H48C H 0.3573 0.4782 0.5057 0.060 Uiso 1 1 calc R

loop_
_atom_site_aniso_label
_atom_site_aniso_U_11
_atom_site_aniso_U_22
_atom_site_aniso_U_33
_atom_site_aniso_U_23
_atom_site_aniso_U_13
_atom_site_aniso_U_12
Hf1 0.02782(9) 0.01900(7) 0.02510(9) 0.00763(6) 0.00023(7) 0.00105(6)
Hf2 0.02462(8) 0.01929(7) 0.02493(9) 0.00600(6) 0.00263(6) 0.00219(6)
Br1 0.0360(2) 0.0347(2) 0.0377(2) 0.01339(19) -0.00259(19) -0.00309(17)
N1 0.0272(17) 0.0208(15) 0.0270(18) 0.0031(13) 0.0011(14) 0.0025(13)
N2 0.0284(17) 0.0206(15) 0.0279(18) 0.0044(13) 0.0040(14) 0.0037(13)
C1 0.044(3) 0.0236(19) 0.031(2) 0.0061(17) 0.0045(19) -0.0035(17)
C2 0.067(4) 0.041(3) 0.057(4) -0.002(3) 0.014(3) 0.011(3)
N11 0.0325(18) 0.0262(16) 0.0259(18) 0.0084(14) -0.0003(14) 0.0017(14)
N12 0.0285(18) 0.0307(17) 0.0296(19) 0.0120(15) 0.0038(15) 0.0030(14)
C10 0.038(2) 0.0256(19) 0.033(2) 0.0133(18) 0.0064(19) 0.0024(17)
C11 0.048(3) 0.042(3) 0.031(3) 0.005(2) 0.005(2) 0.004(2)
C12 0.041(3) 0.040(2) 0.035(3) 0.008(2) -0.006(2) 0.005(2)
C13 0.039(3) 0.052(3) 0.051(3) 0.009(3) -0.007(2) 0.001(2)
C14 0.063(4) 0.057(3) 0.038(3) 0.017(3) -0.010(3) 0.011(3)
C15 0.029(2) 0.046(3) 0.043(3) 0.020(2) 0.006(2) 0.0031(19)
C16 0.034(3) 0.070(4) 0.077(4) 0.010(3) 0.001(3) -0.005(3)
C17 0.051(3) 0.067(4) 0.074(4) 0.035(3) 0.012(3) 0.026(3)
N21 0.0302(19) 0.0285(17) 0.042(2) 0.0128(16) 0.0020(16) 0.0058(14)
N22 0.0312(18) 0.0217(16) 0.037(2) 0.0093(15) 0.0005(15) -0.0020(13)
C20 0.039(2) 0.027(2) 0.042(3) 0.0120(19) 0.009(2) 0.0058(18)
C21 0.061(4) 0.026(2) 0.094(5) 0.013(3) -0.003(3) 0.006(2)
C22 0.036(3) 0.039(2) 0.057(3) 0.022(2) 0.003(2) 0.010(2)
C23 0.040(3) 0.066(4) 0.081(5) 0.015(3) -0.011(3) 0.010(3)
C24 0.047(3) 0.104(5) 0.066(4) 0.026(4) 0.014(3) 0.021(3)
C25 0.039(3) 0.030(2) 0.042(3) 0.007(2) 0.001(2) -0.0042(18)
C26 0.033(2) 0.044(3) 0.058(3) 0.013(2) -0.001(2) -0.004(2)
C27 0.062(4) 0.042(3) 0.061(4) 0.015(3) 0.002(3) -0.018(3)
C30 0.047(3) 0.0209(18) 0.036(3) 0.0097(18) -0.009(2) 0.0045(17)
C31 0.034(2) 0.0224(19) 0.043(3) 0.0089(18) 0.000(2) 0.0073(16)
C32 0.044(2) 0.0176(17) 0.035(2) 0.0077(17) -0.0006(19) 0.0039(16)
C33 0.040(2) 0.0205(18) 0.039(3) 0.0114(18) -0.003(2) -0.0019(17)
C34 0.048(3) 0.0191(18) 0.036(2) 0.0113(17) -0.001(2) 0.0015(17)
C35 0.039(3) 0.037(2) 0.064(4) 0.017(2) 0.008(2) 0.011(2)
C36 0.063(3) 0.023(2) 0.040(3) 0.0060(19) -0.001(2) 0.001(2)
C37 0.047(3) 0.034(2) 0.053(3) 0.014(2) -0.008(2) -0.006(2)
C38 0.060(3) 0.059(3) 0.053(3) 0.043(3) 0.006(3) 0.002(3)
C40 0.038(2) 0.0236(19) 0.027(2) 0.0023(16) 0.0056(18) 0.0042(17)
C41 0.031(2) 0.032(2) 0.029(2) 0.0033(18) 0.0085(18) 0.0050(17)
C42 0.039(2) 0.033(2) 0.030(2) 0.0093(18) 0.0133(19) 0.0022(18)
C43 0.042(2) 0.036(2) 0.026(2) 0.0117(18) 0.0086(19) 0.0070(19)
C44 0.035(2) 0.034(2) 0.023(2) 0.0059(17) 0.0023(17) 0.0014(17)
C45 0.032(2) 0.041(2) 0.047(3) 0.007(2) 0.004(2) 0.0068(19)
C46 0.049(3) 0.045(3) 0.049(3) 0.017(2) 0.016(2) -0.004(2)
C47 0.060(3) 0.055(3) 0.047(3) 0.028(3) 0.007(3) 0.007(3)
C48 0.045(3) 0.041(2) 0.029(2) 0.006(2) -0.004(2) 0.001(2)

loop_
_atom_type_symbol
_atom_type_description
_atom_type_scat_dispersion_real
_atom_type_scat_dispersion_imag
_atom_type_scat_source
C C 0.0033 0.0016 'International Tables Vol C Tables 4.2.6.8 and 6.1.1.4'
H H 0.0000 0.0000 'International Tables Vol C Tables 4.2.6.8 and 6.1.1.4'
N N 0.0061 0.0033 'International Tables Vol C Tables 4.2.6.8 and 6.1.1.4'
Br Br -0.2901 2.4595 'International Tables Vol C Tables 4.2.6.8 and 6.1.1.4'
Hf Hf -0.5830 6.1852 'International Tables Vol C Tables 4.2.6.8 and 6.1.1.4'

loop_
_geom_angle_atom_site_label_1
_geom_angle_atom_site_label_2
_geom_angle_atom_site_label_3
_geom_angle
N1 Hf1 N2 42.24(12)
N1 Hf1 N11 99.96(13)
N2 Hf1 N11 86.48(12)
N1 Hf1 N12 131.65(12)
N2 Hf1 N12 90.56(12)
N11 Hf1 N12 59.04(12)
N1 Hf1 C30 106.56(14)
N2 Hf1 C30 142.42(14)
N11 Hf1 C30 78.73(13)
N12 Hf1 C30 110.16(14)
N1 Hf1 C34 138.32(14)
N2 Hf1 C34 168.11(14)
N11 Hf1 C34 81.81(13)
N12 Hf1 C34 85.14(13)
C30 Hf1 C34 32.39(15)
N1 Hf1 C31 87.31(13)
N2 Hf1 C31 129.55(13)
N11 Hf1 C31 107.46(13)
N12 Hf1 C31 138.60(13)
C30 Hf1 C31 32.23(15)
C34 Hf1 C31 53.48(15)
N1 Hf1 C33 134.00(13)
N2 Hf1 C33 160.52(13)
N11 Hf1 C33 111.97(13)
N12 Hf1 C33 93.74(13)
C30 Hf1 C33 52.30(14)
C34 Hf1 C33 31.28(14)
C31 Hf1 C33 52.57(14)
N1 Hf1 C32 102.57(13)
N2 Hf1 C32 137.50(13)
N11 Hf1 C32 130.14(13)
N12 Hf1 C32 124.60(13)
C30 Hf1 C32 52.39(14)
C34 Hf1 C32 52.39(14)
C31 Hf1 C32 31.68(14)
C33 Hf1 C32 31.44(14)
N1 Hf1 Br1 86.79(9)
N2 Hf1 Br1 75.21(9)
N11 Hf1 Br1 144.41(9)
N12 Hf1 Br1 90.39(9)
C30 Hf1 Br1 133.01(10)
C34 Hf1 Br1 115.82(10)
C31 Hf1 Br1 107.73(10)
C33 Hf1 Br1 85.76(10)
C32 Hf1 Br1 80.96(9)
N1 Hf1 Hf2 33.74(9)
N2 Hf1 Hf2 38.08(9)
N11 Hf1 Hf2 122.51(9)
N12 Hf1 Hf2 118.20(8)
C30 Hf1 Hf2 131.43(11)
C34 Hf1 Hf2 152.00(10)
C31 Hf1 Hf2 102.15(10)
C33 Hf1 Hf2 125.16(10)
C32 Hf1 Hf2 99.75(10)
Br1 Hf1 Hf2 53.509(10)
N1 Hf2 N2 42.35(12)
N1 Hf2 N22 103.35(13)
N2 Hf2 N22 88.14(13)
N1 Hf2 N21 136.35(13)
N2 Hf2 N21 94.61(13)
N22 Hf2 N21 59.62(13)
N1 Hf2 C40 89.77(14)
N2 Hf2 C40 128.44(13)
N22 Hf2 C40 128.82(14)
N21 Hf2 C40 133.09(14)
N1 Hf2 C41 88.95(14)
N2 Hf2 C41 130.34(13)
N22 Hf2 C41 96.97(13)
N21 Hf2 C41 130.29(14)
C40 Hf2 C41 33.14(14)
N1 Hf2 C44 119.82(13)
N2 Hf2 C44 147.68(13)
N22 Hf2 C44 124.17(13)
N21 Hf2 C44 101.04(14)
C40 Hf2 C44 32.58(14)
C41 Hf2 C44 53.86(14)
N1 Hf2 C42 117.54(14)
N2 Hf2 C42 152.05(14)
N22 Hf2 C42 77.87(13)
N21 Hf2 C42 98.81(14)
C40 Hf2 C42 52.86(14)
C41 Hf2 C42 31.51(14)
C44 Hf2 C42 52.20(14)
N1 Hf2 C43 140.18(13)
N2 Hf2 C43 176.66(13)
N22 Hf2 C43 92.85(14)
N21 Hf2 C43 83.16(13)
C40 Hf2 C43 52.87(14)
C41 Hf2 C43 52.70(14)
C44 Hf2 C43 31.39(13)
C42 Hf2 C43 31.21(14)
N1 Hf2 Br1 84.21(9)
N2 Hf2 Br1 73.27(9)
N22 Hf2 Br1 143.17(9)
N21 Hf2 Br1 89.85(9)
C40 Hf2 Br1 86.56(10)
C41 Hf2 Br1 119.40(10)
C44 Hf2 Br1 78.63(10)
C42 Hf2 Br1 130.83(10)
C43 Hf2 Br1 104.18(10)
N1 Hf2 Hf1 33.70(9)
N2 Hf2 Hf1 38.29(8)
N22 Hf2 Hf1 124.96(9)
N21 Hf2 Hf1 120.26(9)
C40 Hf2 Hf1 92.62(10)
C41 Hf2 Hf1 109.14(10)
C44 Hf2 Hf1 110.21(10)
C42 Hf2 Hf1 140.56(10)
C43 Hf2 Hf1 141.45(10)
Br1 Hf2 Hf1 50.958(10)
Hf1 Br1 Hf2 75.533(12)
N2 N1 Hf1 73.28(18)
N2 N1 Hf2 72.78(18)
Hf1 N1 Hf2 112.56(15)
C1 N2 N1 115.0(3)
C1 N2 Hf2 126.0(3)
N1 N2 Hf2 64.87(17)
C1 N2 Hf1 125.7(3)
N1 N2 Hf1 64.48(16)
Hf2 N2 Hf1 103.64(13)
N2 C1 C2 111.1(4)
N2 C1 H1A 109.4
C2 C1 H1A 109.4
N2 C1 H1B 109.4
C2 C1 H1B 109.4
H1A C1 H1B 108.0
C1 C2 H2A 109.5
C1 C2 H2B 109.5
H2A C2 H2B 109.5
C1 C2 H2C 109.5
H2A C2 H2C 109.5
H2B C2 H2C 109.5
C10 N11 C12 121.8(4)
C10 N11 Hf1 94.9(3)
C12 N11 Hf1 142.7(3)
C10 N12 C15 121.9(4)
C10 N12 Hf1 92.4(3)
C15 N12 Hf1 144.8(3)
N12 C10 N11 112.9(4)
N12 C10 C11 123.8(4)
N11 C10 C11 123.2(4)
C10 C11 H11A 109.5
C10 C11 H11B 109.5
H11A C11 H11B 109.5
C10 C11 H11C 109.5
H11A C11 H11C 109.5
H11B C11 H11C 109.5
N11 C12 C14 112.3(4)
N11 C12 C13 110.3(4)
C14 C12 C13 109.4(4)
N11 C12 H12 108.2
C14 C12 H12 108.2
C13 C12 H12 108.2
C12 C13 H13A 109.5
C12 C13 H13B 109.5
H13A C13 H13B 109.5
C12 C13 H13C 109.5
H13A C13 H13C 109.5
H13B C13 H13C 109.5
C12 C14 H14A 109.5
C12 C14 H14B 109.5
H14A C14 H14B 109.5
C12 C14 H14C 109.5
H14A C14 H14C 109.5
H14B C14 H14C 109.5
N12 C15 C17 112.0(4)
N12 C15 C16 110.0(4)
C17 C15 C16 110.0(5)
N12 C15 H15 108.2
C17 C15 H15 108.2
C16 C15 H15 108.2
C15 C16 H16A 109.5
C15 C16 H16B 109.5
H16A C16 H16B 109.5
C15 C16 H16C 109.5
H16A C16 H16C 109.5
H16B C16 H16C 109.5
C15 C17 H17A 109.5
C15 C17 H17B 109.5
H17A C17 H17B 109.5
C15 C17 H17C 109.5
H17A C17 H17C 109.5
H17B C17 H17C 109.5
C20 N21 C22 120.6(4)
C20 N21 Hf2 91.9(3)
C22 N21 Hf2 146.9(3)
C20 N22 C25 122.0(4)
C20 N22 Hf2 93.8(3)
C25 N22 Hf2 140.9(3)
N22 C20 N21 114.0(4)
N22 C20 C21 122.8(4)
N21 C20 C21 123.2(4)
C20 C21 H21A 109.5
C20 C21 H21B 109.5
H21A C21 H21B 109.5
C20 C21 H21C 109.5
H21A C21 H21C 109.5
H21B C21 H21C 109.5
N21 C22 C24 111.9(4)
N21 C22 C23 110.7(4)
C24 C22 C23 109.6(5)
N21 C22 H22 108.2
C24 C22 H22 108.2
C23 C22 H22 108.2
C22 C23 H23A 109.5
C22 C23 H23B 109.5
H23A C23 H23B 109.5
C22 C23 H23C 109.5
H23A C23 H23C 109.5
H23B C23 H23C 109.5
C22 C24 H24A 109.5
C22 C24 H24B 109.5
H24A C24 H24B 109.5
C22 C24 H24C 109.5
H24A C24 H24C 109.5
H24B C24 H24C 109.5
N22 C25 C26 109.9(4)
N22 C25 C27 114.9(4)
C26 C25 C27 108.5(4)
N22 C25 H25 107.8
C26 C25 H25 107.8
C27 C25 H25 107.8
C25 C26 H26A 109.5
C25 C26 H26B 109.5
H26A C26 H26B 109.5
C25 C26 H26C 109.5
H26A C26 H26C 109.5
H26B C26 H26C 109.5
C25 C27 H27A 109.5
C25 C27 H27B 109.5
H27A C27 H27B 109.5
C25 C27 H27C 109.5
H27A C27 H27C 109.5
H27B C27 H27C 109.5
C31 C30 C34 110.1(4)
C31 C30 Hf1 77.0(2)
C34 C30 Hf1 76.6(2)
C31 C30 H30 128(3)
C34 C30 H30 122(3)
Hf1 C30 H30 116(3)
C30 C31 C32 106.4(4)
C30 C31 C35 125.8(4)
C32 C31 C35 127.7(4)
C30 C31 Hf1 70.8(2)
C32 C31 Hf1 76.5(2)
C35 C31 Hf1 121.5(3)
C31 C32 C33 108.0(4)
C31 C32 C36 127.5(4)
C33 C32 C36 123.2(4)
C31 C32 Hf1 71.9(2)
C33 C32 Hf1 74.1(2)
C36 C32 Hf1 129.9(3)
C34 C33 C32 108.6(4)
C34 C33 C37 127.1(4)
C32 C33 C37 123.5(4)
C34 C33 Hf1 71.9(2)
C32 C33 Hf1 74.5(2)
C37 C33 Hf1 127.3(3)
C33 C34 C30 106.9(4)
C33 C34 C38 127.8(4)
C30 C34 C38 125.2(4)
C33 C34 Hf1 76.8(2)
C30 C34 Hf1 71.1(2)
C38 C34 Hf1 120.9(3)
C31 C35 H35A 109.5
C31 C35 H35B 109.5
H35A C35 H35B 109.5
C31 C35 H35C 109.5
H35A C35 H35C 109.5
H35B C35 H35C 109.5
C32 C36 H36A 109.5
C32 C36 H36B 109.5
H36A C36 H36B 109.5
C32 C36 H36C 109.5
H36A C36 H36C 109.5
H36B C36 H36C 109.5
C33 C37 H37A 109.5
C33 C37 H37B 109.5
H37A C37 H37B 109.5
C33 C37 H37C 109.5
H37A C37 H37C 109.5
H37B C37 H37C 109.5
C34 C38 H38A 109.5
C34 C38 H38B 109.5
H38A C38 H38B 109.5
C34 C38 H38C 109.5
H38A C38 H38C 109.5
H38B C38 H38C 109.5
C44 C40 C41 108.7(4)
C44 C40 Hf2 77.4(2)
C41 C40 Hf2 76.0(2)
C44 C40 H40 128(3)
C41 C40 H40 123(3)
Hf2 C40 H40 118(3)
C42 C41 C40 106.7(4)
C42 C41 C45 127.3(4)
C40 C41 C45 125.7(4)
C42 C41 Hf2 78.0(2)
C40 C41 Hf2 70.8(2)
C45 C41 Hf2 121.2(3)
C41 C42 C43 109.0(4)
C41 C42 C46 127.5(4)
C43 C42 C46 122.7(4)
C41 C42 Hf2 70.5(2)
C43 C42 Hf2 74.8(2)
C46 C42 Hf2 128.7(3)
C44 C43 C42 107.9(4)
C44 C43 C47 127.0(4)
C42 C43 C47 124.5(4)
C44 C43 Hf2 71.2(2)
C42 C43 Hf2 74.0(2)
C47 C43 Hf2 127.9(3)
C43 C44 C40 107.7(4)
C43 C44 C48 125.2(4)
C40 C44 C48 126.5(4)
C43 C44 Hf2 77.4(2)
C40 C44 Hf2 70.0(2)
C48 C44 Hf2 125.7(3)
C41 C45 H45A 109.5
C41 C45 H45B 109.5
H45A C45 H45B 109.5
C41 C45 H45C 109.5
H45A C45 H45C 109.5
H45B C45 H45C 109.5
C42 C46 H46A 109.5
C42 C46 H46B 109.5
H46A C46 H46B 109.5
C42 C46 H46C 109.5
H46A C46 H46C 109.5
H46B C46 H46C 109.5
C43 C47 H47A 109.5
C43 C47 H47B 109.5
H47A C47 H47B 109.5
C43 C47 H47C 109.5
H47A C47 H47C 109.5
H47B C47 H47C 109.5
C44 C48 H48A 109.5
C44 C48 H48B 109.5
H48A C48 H48B 109.5
C44 C48 H48C 109.5
H48A C48 H48C 109.5
H48B C48 H48C 109.5

loop_
_geom_bond_atom_site_label_1
_geom_bond_atom_site_label_2
_geom_bond_distance
Hf1 N1 2.056(3)
Hf1 N2 2.181(3)
Hf1 N11 2.222(3)
Hf1 N12 2.284(3)
Hf1 C30 2.498(4)
Hf1 C34 2.569(4)
Hf1 C31 2.577(4)
Hf1 C33 2.631(4)
Hf1 C32 2.636(4)
Hf1 Br1 2.7445(5)
Hf1 Hf2 3.4215(3)
Hf2 N1 2.058(3)
Hf2 N2 2.171(3)
Hf2 N22 2.235(3)
Hf2 N21 2.276(3)
Hf2 C40 2.466(4)
Hf2 C41 2.533(4)
Hf2 C44 2.561(4)
Hf2 C42 2.629(4)
Hf2 C43 2.639(4)
Hf2 Br1 2.8408(5)
N1 N2 1.531(4)
N2 C1 1.478(5)
C1 C2 1.503(7)
C1 H1A 0.9800
C1 H1B 0.9800
C2 H2A 0.9700
C2 H2B 0.9700
C2 H2C 0.9700
N11 C10 1.336(5)
N11 C12 1.463(6)
N12 C10 1.328(6)
N12 C15 1.468(5)
C10 C11 1.512(6)
C11 H11A 0.9700
C11 H11B 0.9700
C11 H11C 0.9700
C12 C14 1.528(7)
C12 C13 1.532(7)
C12 H12 0.9900
C13 H13A 0.9700
C13 H13B 0.9700
C13 H13C 0.9700
C14 H14A 0.9700
C14 H14B 0.9700
C14 H14C 0.9700
C15 C17 1.512(7)
C15 C16 1.512(7)
C15 H15 0.9900
C16 H16A 0.9700
C16 H16B 0.9700
C16 H16C 0.9700
C17 H17A 0.9700
C17 H17B 0.9700
C17 H17C 0.9700
N21 C20 1.338(6)
N21 C22 1.472(6)
N22 C20 1.336(5)
N22 C25 1.470(6)
C20 C21 1.514(6)
C21 H21A 0.9700
C21 H21B 0.9700
C21 H21C 0.9700
C22 C24 1.504(8)
C22 C23 1.509(8)
C22 H22 0.9900
C23 H23A 0.9700
C23 H23B 0.9700
C23 H23C 0.9700
C24 H24A 0.9700
C24 H24B 0.9700
C24 H24C 0.9700
C25 C26 1.520(7)
C25 C27 1.534(7)
C25 H25 0.9900
C26 H26A 0.9700
C26 H26B 0.9700
C26 H26C 0.9700
C27 H27A 0.9700
C27 H27B 0.9700
C27 H27C 0.9700
C30 C31 1.411(7)
C30 C34 1.415(7)
C30 H30 0.948(10)
C31 C32 1.424(6)
C31 C35 1.487(6)
C32 C33 1.427(6)
C32 C36 1.497(6)
C33 C34 1.403(6)
C33 C37 1.502(6)
C34 C38 1.511(6)
C35 H35A 0.9700
C35 H35B 0.9700
C35 H35C 0.9700
C36 H36A 0.9700
C36 H36B 0.9700
C36 H36C 0.9700
C37 H37A 0.9700
C37 H37B 0.9700
C37 H37C 0.9700
C38 H38A 0.9700
C38 H38B 0.9700
C38 H38C 0.9700
C40 C44 1.413(6)
C40 C41 1.427(6)
C40 H40 0.948(10)
C41 C42 1.405(6)
C41 C45 1.504(6)
C42 C43 1.417(7)
C42 C46 1.499(6)
C43 C44 1.409(6)
C43 C47 1.504(6)
C44 C48 1.508(6)
C45 H45A 0.9700
C45 H45B 0.9700
C45 H45C 0.9700
C46 H46A 0.9700
C46 H46B 0.9700
C46 H46C 0.9700
C47 H47A 0.9700
C47 H47B 0.9700
C47 H47C 0.9700
C48 H48A 0.9700
C48 H48B 0.9700
C48 H48C 0.9700

loop_
_geom_torsion_atom_site_label_1
_geom_torsion_atom_site_label_2
_geom_torsion_atom_site_label_3
_geom_torsion_atom_site_label_4
_geom_torsion
N2 Hf1 Hf2 N1 -75.5(2)
N11 Hf1 Hf2 N1 -54.21(19)
N12 Hf1 Hf2 N1 -123.70(19)
C30 Hf1 Hf2 N1 50.5(2)
C34 Hf1 Hf2 N1 92.8(3)
C31 Hf1 Hf2 N1 65.87(19)
C33 Hf1 Hf2 N1 118.4(2)
C32 Hf1 Hf2 N1 98.06(19)
Br1 Hf1 Hf2 N1 169.07(16)
N1 Hf1 Hf2 N2 75.5(2)
N11 Hf1 Hf2 N2 21.29(18)
N12 Hf1 Hf2 N2 -48.20(17)
C30 Hf1 Hf2 N2 126.0(2)
C34 Hf1 Hf2 N2 168.3(3)
C31 Hf1 Hf2 N2 141.38(17)
C33 Hf1 Hf2 N2 -166.12(18)
C32 Hf1 Hf2 N2 173.57(17)
Br1 Hf1 Hf2 N2 -115.43(14)
N1 Hf1 Hf2 N22 57.27(19)
N2 Hf1 Hf2 N22 -18.23(18)
N11 Hf1 Hf2 N22 3.06(15)
N12 Hf1 Hf2 N22 -66.43(15)
C30 Hf1 Hf2 N22 107.74(18)
C34 Hf1 Hf2 N22 150.1(2)
C31 Hf1 Hf2 N22 123.15(15)
C33 Hf1 Hf2 N22 175.65(16)
C32 Hf1 Hf2 N22 155.34(15)
Br1 Hf1 Hf2 N22 -133.66(11)
N1 Hf1 Hf2 N21 129.42(19)
N2 Hf1 Hf2 N21 53.92(18)
N11 Hf1 Hf2 N21 75.21(15)
N12 Hf1 Hf2 N21 5.72(15)
C30 Hf1 Hf2 N21 179.89(17)
C34 Hf1 Hf2 N21 -137.8(2)
C31 Hf1 Hf2 N21 -164.71(15)
C33 Hf1 Hf2 N21 -112.21(16)
C32 Hf1 Hf2 N21 -132.52(15)
Br1 Hf1 Hf2 N21 -61.51(11)
N1 Hf1 Hf2 C40 -85.65(19)
N2 Hf1 Hf2 C40 -161.15(18)
N11 Hf1 Hf2 C40 -139.86(15)
N12 Hf1 Hf2 C40 150.65(14)
C30 Hf1 Hf2 C40 -35.18(17)
C34 Hf1 Hf2 C40 7.2(2)
C31 Hf1 Hf2 C40 -19.77(15)
C33 Hf1 Hf2 C40 32.73(16)
C32 Hf1 Hf2 C40 12.42(14)
Br1 Hf1 Hf2 C40 83.42(11)
N1 Hf1 Hf2 C41 -56.27(19)
N2 Hf1 Hf2 C41 -131.77(18)
N11 Hf1 Hf2 C41 -110.48(15)
N12 Hf1 Hf2 C41 -179.97(14)
C30 Hf1 Hf2 C41 -5.80(17)
C34 Hf1 Hf2 C41 36.5(2)
C31 Hf1 Hf2 C41 9.61(15)
C33 Hf1 Hf2 C41 62.11(16)
C32 Hf1 Hf2 C41 41.80(15)
Br1 Hf1 Hf2 C41 112.80(11)
N1 Hf1 Hf2 C44 -113.76(19)
N2 Hf1 Hf2 C44 170.73(18)
N11 Hf1 Hf2 C44 -167.97(15)
N12 Hf1 Hf2 C44 122.54(14)
C30 Hf1 Hf2 C44 -63.30(17)
C34 Hf1 Hf2 C44 -21.0(2)
C31 Hf1 Hf2 C44 -47.89(15)
C33 Hf1 Hf2 C44 4.61(16)
C32 Hf1 Hf2 C44 -15.70(14)
Br1 Hf1 Hf2 C44 55.31(11)
N1 Hf1 Hf2 C42 -59.2(2)
N2 Hf1 Hf2 C42 -134.8(2)
N11 Hf1 Hf2 C42 -113.46(19)
N12 Hf1 Hf2 C42 177.05(19)
C30 Hf1 Hf2 C42 -8.8(2)
C34 Hf1 Hf2 C42 33.5(3)
C31 Hf1 Hf2 C42 6.62(19)
C33 Hf1 Hf2 C42 59.1(2)
C32 Hf1 Hf2 C42 38.81(19)
Br1 Hf1 Hf2 C42 109.82(16)
N1 Hf1 Hf2 C43 -109.8(2)
N2 Hf1 Hf2 C43 174.6(2)
N11 Hf1 Hf2 C43 -164.06(19)
N12 Hf1 Hf2 C43 126.45(19)
C30 Hf1 Hf2 C43 -59.4(2)
C34 Hf1 Hf2 C43 -17.1(3)
C31 Hf1 Hf2 C43 -43.98(19)
C33 Hf1 Hf2 C43 8.5(2)
C32 Hf1 Hf2 C43 -11.79(19)
Br1 Hf1 Hf2 C43 59.22(16)
N1 Hf1 Hf2 Br1 -169.07(16)
N2 Hf1 Hf2 Br1 115.43(14)
N11 Hf1 Hf2 Br1 136.72(11)
N12 Hf1 Hf2 Br1 67.23(10)
C30 Hf1 Hf2 Br1 -118.61(14)
C34 Hf1 Hf2 Br1 -76.3(2)
C31 Hf1 Hf2 Br1 -103.20(10)
C33 Hf1 Hf2 Br1 -50.70(12)
C32 Hf1 Hf2 Br1 -71.01(10)
N1 Hf1 Br1 Hf2 6.06(9)
N2 Hf1 Br1 Hf2 -35.18(9)
N11 Hf1 Br1 Hf2 -96.61(15)
N12 Hf1 Br1 Hf2 -125.65(9)
C30 Hf1 Br1 Hf2 115.82(16)
C34 Hf1 Br1 Hf2 149.56(12)
C31 Hf1 Br1 Hf2 92.19(10)
C33 Hf1 Br1 Hf2 140.63(10)
C32 Hf1 Br1 Hf2 109.33(10)
N1 Hf2 Br1 Hf1 -6.07(9)
N2 Hf2 Br1 Hf1 35.75(9)
N22 Hf2 Br1 Hf1 98.51(15)
N21 Hf2 Br1 Hf1 130.61(10)
C40 Hf2 Br1 Hf1 -96.19(10)
C41 Hf2 Br1 Hf1 -91.58(12)
C44 Hf2 Br1 Hf1 -128.09(10)
C42 Hf2 Br1 Hf1 -127.84(13)
C43 Hf2 Br1 Hf1 -146.48(10)
N11 Hf1 N1 N2 73.37(19)
N12 Hf1 N1 N2 16.2(3)
C30 Hf1 N1 N2 154.46(19)
C34 Hf1 N1 N2 162.2(2)
C31 Hf1 N1 N2 -179.4(2)
C33 Hf1 N1 N2 -152.39(19)
C32 Hf1 N1 N2 -151.42(19)
Br1 Hf1 N1 N2 -71.43(17)
Hf2 Hf1 N1 N2 -62.64(18)
N2 Hf1 N1 Hf2 62.64(18)
N11 Hf1 N1 Hf2 136.01(15)
N12 Hf1 N1 Hf2 78.9(2)
C30 Hf1 N1 Hf2 -142.90(16)
C34 Hf1 N1 Hf2 -135.15(18)
C31 Hf1 N1 Hf2 -116.73(17)
C33 Hf1 N1 Hf2 -89.7(2)
C32 Hf1 N1 Hf2 -88.78(16)
Br1 Hf1 N1 Hf2 -8.78(13)
N22 Hf2 N1 N2 -71.94(19)
N21 Hf2 N1 N2 -12.2(3)
C40 Hf2 N1 N2 158.02(19)
C41 Hf2 N1 N2 -168.85(19)
C44 Hf2 N1 N2 144.80(18)
C42 Hf2 N1 N2 -155.06(18)
C43 Hf2 N1 N2 176.7(2)
Br1 Hf2 N1 N2 71.45(16)
Hf1 Hf2 N1 N2 62.94(18)
N2 Hf2 N1 Hf1 -62.94(18)
N22 Hf2 N1 Hf1 -134.88(15)
N21 Hf2 N1 Hf1 -75.2(2)
C40 Hf2 N1 Hf1 95.08(17)
C41 Hf2 N1 Hf1 128.21(16)
C44 Hf2 N1 Hf1 81.86(19)
C42 Hf2 N1 Hf1 142.00(15)
C43 Hf2 N1 Hf1 113.7(2)
Br1 Hf2 N1 Hf1 8.51(12)
Hf1 N1 N2 C1 -119.4(3)
Hf2 N1 N2 C1 119.8(3)
Hf1 N1 N2 Hf2 120.83(12)
Hf2 N1 N2 Hf1 -120.83(12)
N1 Hf2 N2 C1 -103.7(4)
N22 Hf2 N2 C1 8.5(3)
N21 Hf2 N2 C1 67.9(3)
C40 Hf2 N2 C1 -132.3(3)
C41 Hf2 N2 C1 -89.0(3)
C44 Hf2 N2 C1 -173.0(3)
C42 Hf2 N2 C1 -50.8(4)
Br1 Hf2 N2 C1 156.3(3)
Hf1 Hf2 N2 C1 -156.6(4)
N22 Hf2 N2 N1 112.25(19)
N21 Hf2 N2 N1 171.57(18)
C40 Hf2 N2 N1 -28.6(2)
C41 Hf2 N2 N1 14.7(2)
C44 Hf2 N2 N1 -69.3(3)
C42 Hf2 N2 N1 52.9(3)
Br1 Hf2 N2 N1 -99.98(17)
Hf1 Hf2 N2 N1 -52.88(16)
N1 Hf2 N2 Hf1 52.88(16)
N22 Hf2 N2 Hf1 165.14(14)
N21 Hf2 N2 Hf1 -135.55(14)
C40 Hf2 N2 Hf1 24.3(2)
C41 Hf2 N2 Hf1 67.6(2)
C44 Hf2 N2 Hf1 -16.4(3)
C42 Hf2 N2 Hf1 105.8(3)
Br1 Hf2 N2 Hf1 -47.09(10)
N1 Hf1 N2 C1 103.5(4)
N11 Hf1 N2 C1 -5.5(3)
N12 Hf1 N2 C1 -64.4(3)
C30 Hf1 N2 C1 60.9(4)
C34 Hf1 N2 C1 4.2(8)
C31 Hf1 N2 C1 104.4(3)
C33 Hf1 N2 C1 -167.3(4)
C32 Hf1 N2 C1 147.3(3)
Br1 Hf1 N2 C1 -154.6(3)
Hf2 Hf1 N2 C1 156.7(4)
N11 Hf1 N2 N1 -109.00(19)
N12 Hf1 N2 N1 -167.94(19)
C30 Hf1 N2 N1 -42.7(3)
C34 Hf1 N2 N1 -99.3(7)
C31 Hf1 N2 N1 0.8(3)
C33 Hf1 N2 N1 89.2(4)
C32 Hf1 N2 N1 43.7(3)
Br1 Hf1 N2 N1 101.80(18)
Hf2 Hf1 N2 N1 53.13(17)
N1 Hf1 N2 Hf2 -53.13(17)
N11 Hf1 N2 Hf2 -162.13(15)
N12 Hf1 N2 Hf2 138.93(14)
C30 Hf1 N2 Hf2 -95.8(2)
C34 Hf1 N2 Hf2 -152.5(6)
C31 Hf1 N2 Hf2 -52.3(2)
C33 Hf1 N2 Hf2 36.0(5)
C32 Hf1 N2 Hf2 -9.4(3)
Br1 Hf1 N2 Hf2 48.67(10)
N1 N2 C1 C2 -171.9(4)
Hf2 N2 C1 C2 -95.8(4)
Hf1 N2 C1 C2 112.6(4)
N1 Hf1 N11 C10 -127.7(2)
N2 Hf1 N11 C10 -87.5(2)
N12 Hf1 N11 C10 5.3(2)
C30 Hf1 N11 C10 127.2(3)
C34 Hf1 N11 C10 94.5(2)
C31 Hf1 N11 C10 142.0(2)
C33 Hf1 N11 C10 86.1(3)
C32 Hf1 N11 C10 116.4(2)
Br1 Hf1 N11 C10 -29.2(3)
Hf2 Hf1 N11 C10 -100.5(2)
N1 Hf1 N11 C12 43.1(5)
N2 Hf1 N11 C12 83.3(5)
N12 Hf1 N11 C12 176.1(5)
C30 Hf1 N11 C12 -61.9(5)
C34 Hf1 N11 C12 -94.7(5)
C31 Hf1 N11 C12 -47.2(5)
C33 Hf1 N11 C12 -103.1(5)
C32 Hf1 N11 C12 -72.8(5)
Br1 Hf1 N11 C12 141.6(4)
Hf2 Hf1 N11 C12 70.4(5)
N1 Hf1 N12 C10 69.4(3)
N2 Hf1 N12 C10 80.3(2)
N11 Hf1 N12 C10 -5.3(2)
C30 Hf1 N12 C10 -67.7(3)
C34 Hf1 N12 C10 -88.6(2)
C31 Hf1 N12 C10 -86.6(3)
C33 Hf1 N12 C10 -118.7(2)
C32 Hf1 N12 C10 -125.3(2)
Br1 Hf1 N12 C10 155.5(2)
Hf2 Hf1 N12 C10 107.6(2)
N1 Hf1 N12 C15 -98.5(5)
N2 Hf1 N12 C15 -87.7(5)
N11 Hf1 N12 C15 -173.2(5)
C30 Hf1 N12 C15 124.4(5)
C34 Hf1 N12 C15 103.4(5)
C31 Hf1 N12 C15 105.5(5)
C33 Hf1 N12 C15 73.3(5)
C32 Hf1 N12 C15 66.8(5)
Br1 Hf1 N12 C15 -12.5(5)
Hf2 Hf1 N12 C15 -60.3(5)
C15 N12 C10 N11 -179.9(3)
Hf1 N12 C10 N11 8.2(3)
C15 N12 C10 C11 2.0(6)
Hf1 N12 C10 C11 -169.9(4)
C12 N11 C10 N12 178.1(4)
Hf1 N11 C10 N12 -8.5(3)
C12 N11 C10 C11 -3.8(6)
Hf1 N11 C10 C11 169.6(4)
C10 N11 C12 C14 -77.8(5)
Hf1 N11 C12 C14 113.0(5)
C10 N11 C12 C13 159.9(4)
Hf1 N11 C12 C13 -9.3(7)
C10 N12 C15 C17 -95.3(5)
Hf1 N12 C15 C17 70.4(6)
C10 N12 C15 C16 142.0(5)
Hf1 N12 C15 C16 -52.2(6)
N1 Hf2 N21 C20 -72.1(3)
N2 Hf2 N21 C20 -80.3(3)
N22 Hf2 N21 C20 4.8(3)
C40 Hf2 N21 C20 121.3(3)
C41 Hf2 N21 C20 76.6(3)
C44 Hf2 N21 C20 128.1(3)
C42 Hf2 N21 C20 75.1(3)
C43 Hf2 N21 C20 102.2(3)
Br1 Hf2 N21 C20 -153.5(3)
Hf1 Hf2 N21 C20 -110.5(3)
N1 Hf2 N21 C22 98.3(6)
N2 Hf2 N21 C22 90.1(6)
N22 Hf2 N21 C22 175.2(6)
C40 Hf2 N21 C22 -68.3(6)
C41 Hf2 N21 C22 -113.0(6)
C44 Hf2 N21 C22 -61.5(6)
C42 Hf2 N21 C22 -114.5(6)
C43 Hf2 N21 C22 -87.4(6)
Br1 Hf2 N21 C22 16.9(6)
Hf1 Hf2 N21 C22 59.9(6)
N1 Hf2 N22 C20 131.5(3)
N2 Hf2 N22 C20 91.6(3)
N21 Hf2 N22 C20 -4.8(3)
C40 Hf2 N22 C20 -127.8(3)
C41 Hf2 N22 C20 -138.0(3)
C44 Hf2 N22 C20 -87.4(3)
C42 Hf2 N22 C20 -112.7(3)
C43 Hf2 N22 C20 -85.2(3)
Br1 Hf2 N22 C20 33.2(3)
Hf1 Hf2 N22 C20 102.8(3)
N1 Hf2 N22 C25 -26.1(5)
N2 Hf2 N22 C25 -66.0(5)
N21 Hf2 N22 C25 -162.4(5)
C40 Hf2 N22 C25 74.6(5)
C41 Hf2 N22 C25 64.5(5)
C44 Hf2 N22 C25 115.0(5)
C42 Hf2 N22 C25 89.7(5)
C43 Hf2 N22 C25 117.2(5)
Br1 Hf2 N22 C25 -124.4(4)
Hf1 Hf2 N22 C25 -54.8(5)
C25 N22 C20 N21 171.3(4)
Hf2 N22 C20 N21 7.8(4)
C25 N22 C20 C21 -7.2(7)
Hf2 N22 C20 C21 -170.7(5)
C22 N21 C20 N22 178.5(4)
Hf2 N21 C20 N22 -7.6(4)
C22 N21 C20 C21 -3.0(7)
Hf2 N21 C20 C21 170.9(5)
C20 N21 C22 C24 84.0(6)
Hf2 N21 C22 C24 -84.8(7)
C20 N21 C22 C23 -153.5(5)
Hf2 N21 C22 C23 37.7(8)
C20 N22 C25 C26 -168.1(4)
Hf2 N22 C25 C26 -14.8(7)
C20 N22 C25 C27 69.3(6)
Hf2 N22 C25 C27 -137.4(4)
N1 Hf1 C30 C31 55.7(3)
N2 Hf1 C30 C31 84.1(3)
N11 Hf1 C30 C31 152.9(3)
N12 Hf1 C30 C31 -156.3(2)
C34 Hf1 C30 C31 -114.7(4)
C33 Hf1 C30 C31 -77.6(3)
C32 Hf1 C30 C31 -37.6(2)
Br1 Hf1 C30 C31 -45.7(3)
Hf2 Hf1 C30 C31 29.1(3)
N1 Hf1 C30 C34 170.4(3)
N2 Hf1 C30 C34 -161.3(2)
N11 Hf1 C30 C34 -92.5(3)
N12 Hf1 C30 C34 -41.7(3)
C31 Hf1 C30 C34 114.7(4)
C33 Hf1 C30 C34 37.1(3)
C32 Hf1 C30 C34 77.1(3)
Br1 Hf1 C30 C34 69.0(3)
Hf2 Hf1 C30 C34 143.8(2)
C34 C30 C31 C32 -1.4(4)
Hf1 C30 C31 C32 68.8(3)
C34 C30 C31 C35 174.2(4)
Hf1 C30 C31 C35 -115.6(4)
C34 C30 C31 Hf1 -70.2(3)
N1 Hf1 C31 C30 -127.6(3)
N2 Hf1 C31 C30 -128.1(3)
N11 Hf1 C31 C30 -28.0(3)
N12 Hf1 C31 C30 34.7(4)
C34 Hf1 C31 C30 37.3(3)
C33 Hf1 C31 C30 76.7(3)
C32 Hf1 C31 C30 113.0(4)
Br1 Hf1 C31 C30 146.7(2)
Hf2 Hf1 C31 C30 -158.1(2)
N1 Hf1 C31 C32 119.4(3)
N2 Hf1 C31 C32 118.9(3)
N11 Hf1 C31 C32 -141.0(3)
N12 Hf1 C31 C32 -78.3(3)
C30 Hf1 C31 C32 -113.0(4)
C34 Hf1 C31 C32 -75.8(3)
C33 Hf1 C31 C32 -36.3(2)
Br1 Hf1 C31 C32 33.6(3)
Hf2 Hf1 C31 C32 88.9(2)
N1 Hf1 C31 C35 -6.7(4)
N2 Hf1 C31 C35 -7.3(5)
N11 Hf1 C31 C35 92.9(4)
N12 Hf1 C31 C35 155.6(3)
C30 Hf1 C31 C35 120.9(5)
C34 Hf1 C31 C35 158.1(5)
C33 Hf1 C31 C35 -162.5(5)
C32 Hf1 C31 C35 -126.1(5)
Br1 Hf1 C31 C35 -92.5(4)
Hf2 Hf1 C31 C35 -37.2(4)
C30 C31 C32 C33 0.8(4)
C35 C31 C32 C33 -174.6(4)
Hf1 C31 C32 C33 65.8(3)
C30 C31 C32 C36 168.2(4)
C35 C31 C32 C36 -7.3(7)
Hf1 C31 C32 C36 -126.9(4)
C30 C31 C32 Hf1 -65.0(3)
C35 C31 C32 Hf1 119.6(4)
N1 Hf1 C32 C31 -63.1(3)
N2 Hf1 C32 C31 -91.5(3)
N11 Hf1 C32 C31 51.8(3)
N12 Hf1 C32 C31 128.1(3)
C30 Hf1 C32 C31 38.3(3)
C34 Hf1 C32 C31 79.5(3)
C33 Hf1 C32 C31 115.6(4)
Br1 Hf1 C32 C31 -147.7(3)
Hf2 Hf1 C32 C31 -97.4(2)
N1 Hf1 C32 C33 -178.7(2)
N2 Hf1 C32 C33 152.9(2)
N11 Hf1 C32 C33 -63.8(3)
N12 Hf1 C32 C33 12.5(3)
C30 Hf1 C32 C33 -77.3(3)
C34 Hf1 C32 C33 -36.1(2)
C31 Hf1 C32 C33 -115.6(4)
Br1 Hf1 C32 C33 96.7(2)
Hf2 Hf1 C32 C33 147.0(2)
N1 Hf1 C32 C36 61.1(4)
N2 Hf1 C32 C36 32.7(5)
N11 Hf1 C32 C36 175.9(4)
N12 Hf1 C32 C36 -107.7(4)
C30 Hf1 C32 C36 162.5(5)
C34 Hf1 C32 C36 -156.3(5)
C31 Hf1 C32 C36 124.2(5)
C33 Hf1 C32 C36 -120.2(5)
Br1 Hf1 C32 C36 -23.5(4)
Hf2 Hf1 C32 C36 26.8(4)
C31 C32 C33 C34 0.0(4)
C36 C32 C33 C34 -168.0(4)
Hf1 C32 C33 C34 64.3(3)
C31 C32 C33 C37 170.8(4)
C36 C32 C33 C37 2.8(6)
Hf1 C32 C33 C37 -124.8(4)
C31 C32 C33 Hf1 -64.3(3)
C36 C32 C33 Hf1 127.7(4)
N1 Hf1 C33 C34 -114.2(3)
N2 Hf1 C33 C34 176.6(3)
N11 Hf1 C33 C34 16.2(3)
N12 Hf1 C33 C34 74.3(3)
C30 Hf1 C33 C34 -38.4(3)
C31 Hf1 C33 C34 -79.4(3)
C32 Hf1 C33 C34 -116.0(4)
Br1 Hf1 C33 C34 164.4(3)
Hf2 Hf1 C33 C34 -157.0(2)
N1 Hf1 C33 C32 1.8(3)
N2 Hf1 C33 C32 -67.3(5)
N11 Hf1 C33 C32 132.3(2)
N12 Hf1 C33 C32 -169.7(3)
C30 Hf1 C33 C32 77.6(3)
C34 Hf1 C33 C32 116.0(4)
C31 Hf1 C33 C32 36.6(2)
Br1 Hf1 C33 C32 -79.6(2)
Hf2 Hf1 C33 C32 -41.0(3)
N1 Hf1 C33 C37 122.4(4)
N2 Hf1 C33 C37 53.3(6)
N11 Hf1 C33 C37 -107.1(4)
N12 Hf1 C33 C37 -49.1(4)
C30 Hf1 C33 C37 -161.8(5)
C34 Hf1 C33 C37 -123.4(5)
C31 Hf1 C33 C37 157.2(5)
C32 Hf1 C33 C37 120.6(5)
Br1 Hf1 C33 C37 41.0(4)
Hf2 Hf1 C33 C37 79.6(4)
C32 C33 C34 C30 -0.8(4)
C37 C33 C34 C30 -171.2(4)
Hf1 C33 C34 C30 65.2(3)
C32 C33 C34 C38 174.9(4)
C37 C33 C34 C38 4.5(7)
Hf1 C33 C34 C38 -119.1(4)
C32 C33 C34 Hf1 -66.0(3)
C37 C33 C34 Hf1 123.6(4)
C31 C30 C34 C33 1.4(5)
Hf1 C30 C34 C33 -69.1(3)
C31 C30 C34 C38 -174.5(4)
Hf1 C30 C34 C38 115.0(4)
C31 C30 C34 Hf1 70.5(3)
N1 Hf1 C34 C33 99.4(3)
N2 Hf1 C34 C33 -174.6(6)
N11 Hf1 C34 C33 -164.8(3)
N12 Hf1 C34 C33 -105.4(3)
C30 Hf1 C34 C33 113.3(4)
C31 Hf1 C34 C33 76.3(3)
C32 Hf1 C34 C33 36.3(3)
Br1 Hf1 C34 C33 -17.4(3)
Hf2 Hf1 C34 C33 42.8(4)
N1 Hf1 C34 C30 -14.0(4)
N2 Hf1 C34 C30 72.1(7)
N11 Hf1 C34 C30 81.9(3)
N12 Hf1 C34 C30 141.2(3)
C31 Hf1 C34 C30 -37.1(3)
C33 Hf1 C34 C30 -113.3(4)
C32 Hf1 C34 C30 -77.1(3)
Br1 Hf1 C34 C30 -130.7(2)
Hf2 Hf1 C34 C30 -70.5(4)
N1 Hf1 C34 C38 -134.2(4)
N2 Hf1 C34 C38 -48.2(9)
N11 Hf1 C34 C38 -38.4(4)
N12 Hf1 C34 C38 21.0(4)
C30 Hf1 C34 C38 -120.3(5)
C31 Hf1 C34 C38 -157.4(4)
C33 Hf1 C34 C38 126.4(5)
C32 Hf1 C34 C38 162.7(4)
Br1 Hf1 C34 C38 109.0(4)
Hf2 Hf1 C34 C38 169.2(3)
N1 Hf2 C40 C44 -158.4(3)
N2 Hf2 C40 C44 -139.6(2)
N22 Hf2 C40 C44 94.6(3)
N21 Hf2 C40 C44 12.4(3)
C41 Hf2 C40 C44 113.2(4)
C42 Hf2 C40 C44 76.0(3)
C43 Hf2 C40 C44 36.5(2)
Br1 Hf2 C40 C44 -74.2(2)
Hf1 Hf2 C40 C44 -124.8(2)
N1 Hf2 C40 C41 88.4(3)
N2 Hf2 C40 C41 107.2(3)
N22 Hf2 C40 C41 -18.6(3)
N21 Hf2 C40 C41 -100.8(3)
C44 Hf2 C40 C41 -113.2(4)
C42 Hf2 C40 C41 -37.2(2)
C43 Hf2 C40 C41 -76.7(3)
Br1 Hf2 C40 C41 172.6(2)
Hf1 Hf2 C40 C41 122.0(2)
C44 C40 C41 C42 -0.8(5)
Hf2 C40 C41 C42 70.5(3)
C44 C40 C41 C45 173.5(4)
Hf2 C40 C41 C45 -115.2(4)
C44 C40 C41 Hf2 -71.3(3)
N1 Hf2 C41 C42 156.1(3)
N2 Hf2 C41 C42 146.3(3)
N22 Hf2 C41 C42 52.8(3)
N21 Hf2 C41 C42 -2.8(3)
C40 Hf2 C41 C42 -112.7(4)
C44 Hf2 C41 C42 -74.9(3)
C43 Hf2 C41 C42 -35.5(3)
Br1 Hf2 C41 C42 -121.1(2)
Hf1 Hf2 C41 C42 -176.4(2)
N1 Hf2 C41 C40 -91.2(3)
N2 Hf2 C41 C40 -101.0(3)
N22 Hf2 C41 C40 165.5(3)
N21 Hf2 C41 C40 109.9(3)
C44 Hf2 C41 C40 37.8(2)
C42 Hf2 C41 C40 112.7(4)
C43 Hf2 C41 C40 77.2(3)
Br1 Hf2 C41 C40 -8.4(3)
Hf1 Hf2 C41 C40 -63.7(3)
N1 Hf2 C41 C45 29.6(3)
N2 Hf2 C41 C45 19.8(4)
N22 Hf2 C41 C45 -73.7(4)
N21 Hf2 C41 C45 -129.3(3)
C40 Hf2 C41 C45 120.8(5)
C44 Hf2 C41 C45 158.6(4)
C42 Hf2 C41 C45 -126.5(5)
C43 Hf2 C41 C45 -162.0(4)
Br1 Hf2 C41 C45 112.4(3)
Hf1 Hf2 C41 C45 57.1(4)
C40 C41 C42 C43 -0.2(5)
C45 C41 C42 C43 -174.3(4)
Hf2 C41 C42 C43 65.4(3)
C40 C41 C42 C46 170.1(4)
C45 C41 C42 C46 -4.0(7)
Hf2 C41 C42 C46 -124.3(5)
C40 C41 C42 Hf2 -65.5(3)
C45 C41 C42 Hf2 120.3(4)
N1 Hf2 C42 C41 -27.1(3)
N2 Hf2 C42 C41 -64.4(4)
N22 Hf2 C42 C41 -126.0(3)
N21 Hf2 C42 C41 177.8(3)
C40 Hf2 C42 C41 39.3(3)
C44 Hf2 C42 C41 80.6(3)
C43 Hf2 C42 C41 117.1(4)
Br1 Hf2 C42 C41 80.3(3)
Hf1 Hf2 C42 C41 5.4(4)
N1 Hf2 C42 C43 -144.2(2)
N2 Hf2 C42 C43 178.5(3)
N22 Hf2 C42 C43 116.9(3)
N21 Hf2 C42 C43 60.8(3)
C40 Hf2 C42 C43 -77.8(3)
C41 Hf2 C42 C43 -117.1(4)
C44 Hf2 C42 C43 -36.4(2)
Br1 Hf2 C42 C43 -36.7(3)
Hf1 Hf2 C42 C43 -111.7(2)
N1 Hf2 C42 C46 95.8(4)
N2 Hf2 C42 C46 58.5(5)
N22 Hf2 C42 C46 -3.1(4)
N21 Hf2 C42 C46 -59.2(4)
C40 Hf2 C42 C46 162.2(5)
C41 Hf2 C42 C46 122.9(6)
C44 Hf2 C42 C46 -156.4(5)
C43 Hf2 C42 C46 -120.0(5)
Br1 Hf2 C42 C46 -156.7(4)
Hf1 Hf2 C42 C46 128.3(4)
C41 C42 C43 C44 1.1(5)
C46 C42 C43 C44 -169.8(4)
Hf2 C42 C43 C44 63.7(3)
C41 C42 C43 C47 172.0(4)
C46 C42 C43 C47 1.2(7)
Hf2 C42 C43 C47 -125.4(5)
C41 C42 C43 Hf2 -62.6(3)
C46 C42 C43 Hf2 126.5(4)
N1 Hf2 C43 C44 -61.6(3)
N22 Hf2 C43 C44 -176.5(3)
N21 Hf2 C43 C44 124.5(3)
C40 Hf2 C43 C44 -38.0(3)
C41 Hf2 C43 C44 -79.9(3)
C42 Hf2 C43 C44 -115.7(4)
Br1 Hf2 C43 C44 36.4(3)
Hf1 Hf2 C43 C44 -7.1(3)
N1 Hf2 C43 C42 54.1(3)
N22 Hf2 C43 C42 -60.8(3)
N21 Hf2 C43 C42 -119.7(3)
C40 Hf2 C43 C42 77.8(3)
C41 Hf2 C43 C42 35.8(2)
C44 Hf2 C43 C42 115.7(4)
Br1 Hf2 C43 C42 152.2(2)
Hf1 Hf2 C43 C42 108.7(3)
N1 Hf2 C43 C47 175.6(4)
N22 Hf2 C43 C47 60.8(4)
N21 Hf2 C43 C47 1.8(4)
C40 Hf2 C43 C47 -160.7(5)
C41 Hf2 C43 C47 157.3(5)
C44 Hf2 C43 C47 -122.7(5)
C42 Hf2 C43 C47 121.5(5)
Br1 Hf2 C43 C47 -86.3(4)
Hf1 Hf2 C43 C47 -129.8(4)
C42 C43 C44 C40 -1.5(5)
C47 C43 C44 C40 -172.2(4)
Hf2 C43 C44 C40 64.0(3)
C42 C43 C44 C48 169.6(4)
C47 C43 C44 C48 -1.1(7)
Hf2 C43 C44 C48 -125.0(4)
C42 C43 C44 Hf2 -65.5(3)
C47 C43 C44 Hf2 123.8(5)
C41 C40 C44 C43 1.4(5)
Hf2 C40 C44 C43 -68.9(3)
C41 C40 C44 C48 -169.5(4)
Hf2 C40 C44 C48 120.2(4)
C41 C40 C44 Hf2 70.3(3)
N1 Hf2 C44 C43 139.5(3)
N2 Hf2 C44 C43 -173.9(2)
N22 Hf2 C44 C43 4.2(3)
N21 Hf2 C44 C43 -56.4(3)
C40 Hf2 C44 C43 114.4(4)
C41 Hf2 C44 C43 75.9(3)
C42 Hf2 C44 C43 36.2(2)
Br1 Hf2 C44 C43 -144.0(3)
Hf1 Hf2 C44 C43 175.3(2)
N1 Hf2 C44 C40 25.1(3)
N2 Hf2 C44 C40 71.7(4)
N22 Hf2 C44 C40 -110.2(3)
N21 Hf2 C44 C40 -170.8(2)
C41 Hf2 C44 C40 -38.5(2)
C42 Hf2 C44 C40 -78.2(3)
C43 Hf2 C44 C40 -114.4(4)
Br1 Hf2 C44 C40 101.6(2)
Hf1 Hf2 C44 C40 61.0(3)
N1 Hf2 C44 C48 -96.0(4)
N2 Hf2 C44 C48 -49.5(5)
N22 Hf2 C44 C48 128.7(3)
N21 Hf2 C44 C48 68.0(4)
C40 Hf2 C44 C48 -121.2(5)
C41 Hf2 C44 C48 -159.6(4)
C42 Hf2 C44 C48 160.7(4)
C43 Hf2 C44 C48 124.5(5)
Br1 Hf2 C44 C48 -19.6(3)
Hf1 Hf2 C44 C48 -60.2(4)
